data_7044116
loop_
_publ_author_name
'Gunatilleke, Wilarachchige D. C. Bhagya'
'Wei, Kaya'
'Niu, Zheng'
'Wojtas, Lukasz'
'Ma, Shengqian'
'Nolas, George S.'

_publ_section_title
;
 Thermal Conductivity of Perovskite-type Metal-Organic Framework Crystal
;
_journal_name_full 'Dalton Trans.'
_journal_paper_doi 10.1039/C7DT02927F
_journal_year 2017
_chemical_absolute_configuration ad
_chemical_formula_moiety 'C3 H3 Co O6, H5 N2'
_chemical_formula_sum 'C3 H8 Co N2 O6'
_chemical_formula_weight 227.04
_space_group_crystal_system orthorhombic
_space_group_IT_number 33
_space_group_name_Hall 'P 2c -2n'
_space_group_name_H-M_alt 'P n a 21'
_symmetry_space_group_name_Hall 'P 2c -2n'
_symmetry_space_group_name_H-M 'P n a 21'
_atom_sites_solution_hydrogens mixed
_atom_sites_solution_primary direct
_audit_creation_date 2017-06-21
_audit_creation_method
;
Olex2 1.2
(compiled 2017.03.28 svn.r3405 for OlexSys, GUI svn.r5337)
;
_audit_update_record
;
2017-07-30 deposited with the CCDC.
2017-09-05 downloaded from the CCDC.
;
_cell_angle_alpha 90
_cell_angle_beta 90
_cell_angle_gamma 90
_cell_formula_units_Z 4
_cell_length_a 8.6505(2)
_cell_length_b 7.7272(2)
_cell_length_c 11.4884(3)
_cell_measurement_reflns_used 5071
_cell_measurement_temperature 100(2)
_cell_measurement_theta_max 76.64
_cell_measurement_theta_min 7.69
_cell_volume 767.93(3)
_computing_cell_refinement 'SAINT v8.37A (Bruker, 2015)'
_computing_data_reduction 'SAINT v8.37A (Bruker, 2015)'
_computing_molecular_graphics 'Olex2 (Dolomanov et al., 2009)'
_computing_publication_material 'Olex2 (Dolomanov et al., 2009)'
_computing_structure_refinement 'XL (Sheldrick, 2008)'
_computing_structure_solution 'XS (Sheldrick, 2008)'
_diffrn_ambient_temperature 100.01
_diffrn_measured_fraction_theta_full 1.000
_diffrn_measured_fraction_theta_max 0.994
_diffrn_measurement_device_type 'Bruker D8 Venture PHOTON 100 CMOS'
_diffrn_measurement_method 'omega scans'
_diffrn_radiation_monochromator mirrors
_diffrn_radiation_type CuK\a
_diffrn_radiation_wavelength 1.54178
_diffrn_reflns_av_R_equivalents 0.0794
_diffrn_reflns_av_unetI/netI 0.0472
_diffrn_reflns_Laue_measured_fraction_full 1.000
_diffrn_reflns_Laue_measured_fraction_max 0.994
_diffrn_reflns_limit_h_max 10
_diffrn_reflns_limit_h_min -10
_diffrn_reflns_limit_k_max 9
_diffrn_reflns_limit_k_min -9
_diffrn_reflns_limit_l_max 14
_diffrn_reflns_limit_l_min -14
_diffrn_reflns_number 11215
_diffrn_reflns_point_group_measured_fraction_full 1.000
_diffrn_reflns_point_group_measured_fraction_max 0.994
_diffrn_reflns_theta_full 67.679
_diffrn_reflns_theta_max 77.338
_diffrn_reflns_theta_min 3.848
_diffrn_source 'INCOATEC Imus micro-focus source'
_diffrn_standards_number 0
_exptl_absorpt_coefficient_mu 17.629
_exptl_absorpt_correction_T_max 0.3475
_exptl_absorpt_correction_T_min 0.1608
_exptl_absorpt_correction_type multi-scan
_exptl_absorpt_process_details
;
SADABS-2016/2 (Bruker,2016/2) was used for absorption correction.
wR2(int) was 0.1394 before and 0.0814 after correction.
The Ratio of minimum to maximum transmission is 0.4627.
The \l/2 correction factor is Not present.
;
_exptl_crystal_colour pink
_exptl_crystal_density_diffrn 1.964
_exptl_crystal_description block
_exptl_crystal_F_000 460
_exptl_crystal_size_max 0.114
_exptl_crystal_size_mid 0.097
_exptl_crystal_size_min 0.058
_refine_diff_density_max 0.539
_refine_diff_density_min -0.334
_refine_diff_density_rms 0.077
_refine_ls_abs_structure_details
;
 Flack x determined using 550 quotients [(I+)-(I-)]/[(I+)+(I-)]
 (Parsons, Flack and Wagner, Acta Cryst. B69 (2013) 249-259).
;
_refine_ls_abs_structure_Flack 0.002(5)
_refine_ls_extinction_coef 0.0036(5)
_refine_ls_extinction_expression Fc^*^=kFc[1+0.001xFc^2^\l^3^/sin(2\q)]^-1/4^
_refine_ls_extinction_method 'SHELXL-2016/6 (Sheldrick 2016)'
_refine_ls_goodness_of_fit_ref 1.041
_refine_ls_hydrogen_treatment mixed
_refine_ls_matrix_type full
_refine_ls_number_parameters 131
_refine_ls_number_reflns 1597
_refine_ls_number_restraints 6
_refine_ls_restrained_S_all 1.040
_refine_ls_R_factor_all 0.0423
_refine_ls_R_factor_gt 0.0321
_refine_ls_shift/su_max 0.001
_refine_ls_shift/su_mean 0.000
_refine_ls_structure_factor_coef Fsqd
_refine_ls_weighting_details 'w=1/[\s^2^(Fo^2^)+(0.0256P)^2^+0.8856P] where P=(Fo^2^+2Fc^2^)/3'
_refine_ls_weighting_scheme calc
_refine_ls_wR_factor_gt 0.0684
_refine_ls_wR_factor_ref 0.0730
_reflns_Friedel_coverage 0.904
_reflns_Friedel_fraction_full 1.000
_reflns_Friedel_fraction_max 0.994
_reflns_number_gt 1371
_reflns_number_total 1597
_reflns_threshold_expression 'I > 2\s(I)'
_cod_data_source_file c7dt02927f2.cif
_cod_data_source_block co_formate_100k
_cod_database_code 7044116
_shelx_shelxl_version_number 2016/6
_shelx_space_group_comment
;
The symmetry employed for this shelxl refinement is uniquely defined
by the following loop, which should always be used as a source of
symmetry information in preference to the above space-group names.
They are only intended as comments.
;
_shelx_estimated_absorpt_t_max 0.428
_shelx_estimated_absorpt_t_min 0.238
_olex2_refinement_description
;
1. Twinned data refinement
 Scales: 0.513(10)
 0.487(10)
2. Fixed Uiso
 At 1.2 times of:
  All C(H) groups
3. Restrained distances
 N11-H11A = N11-H11B = N12-H12A = N12-H12C = N12-H12B
 0.91 with sigma of 0.02
4.a Aromatic/amide H refined with riding coordinates:
 C3(H3), C6(H6), C9(H9)
;
_olex2_submission_special_instructions 'No special instructions were received'

loop_
_space_group_symop_operation_xyz
'x, y, z'
'-x, -y, z+1/2'
'-x+1/2, y+1/2, z+1/2'
'x+1/2, -y+1/2, z'

loop_
_atom_site_label
_atom_site_type_symbol
_atom_site_fract_x
_atom_site_fract_y
_atom_site_fract_z
_atom_site_U_iso_or_equiv
_atom_site_adp_type
_atom_site_occupancy
_atom_site_site_symmetry_order
_atom_site_calc_flag
_atom_site_refinement_flags_posn
Co1 Co 0.52872(8) 0.50023(13) 0.51388(17) 0.0065(2) Uani 1 1 d .
O2 O 0.5535(4) 0.6414(5) 0.6682(3) 0.0107(8) Uani 1 1 d .
C3 C 0.5304(6) 0.5640(6) 0.7634(6) 0.0115(12) Uani 1 1 d .
H3 H 0.527252 0.441096 0.762080 0.014 Uiso 1 1 calc R
O4 O 0.5113(5) 0.6373(5) 0.8590(4) 0.0136(8) Uani 1 1 d .
O5 O 0.4324(4) 0.7261(5) 0.4428(3) 0.0112(8) Uani 1 1 d .
C6 C 0.3106(6) 0.7893(7) 0.4838(5) 0.0126(12) Uani 1 1 d .
H6 H 0.268224 0.737104 0.551555 0.015 Uiso 1 1 calc R
O7 O 0.2405(4) 0.9179(5) 0.4412(4) 0.0106(7) Uani 1 1 d .
O8 O 0.3137(4) 0.4212(5) 0.5795(4) 0.0117(7) Uani 1 1 d .
C9 C 0.2584(6) 0.2764(7) 0.5533(5) 0.0132(11) Uani 1 1 d .
H9 H 0.321259 0.197998 0.510755 0.016 Uiso 1 1 calc R
O10 O 0.1235(4) 0.2294(5) 0.5806(4) 0.0114(8) Uani 1 1 d .
N11 N -0.0903(7) 0.4946(7) 0.7953(6) 0.0185(14) Uani 1 1 d D
N12 N 0.0628(8) 0.5049(6) 0.7448(5) 0.0131(12) Uani 1 1 d D
H12A H 0.074(8) 0.440(9) 0.680(4) 0.017(19) Uiso 1 1 d D
H12B H 0.072(9) 0.612(6) 0.711(6) 0.03(2) Uiso 1 1 d D
H12C H 0.141(7) 0.492(10) 0.795(6) 0.03(2) Uiso 1 1 d D
H11A H -0.085(9) 0.401(7) 0.842(6) 0.02(2) Uiso 1 1 d D
H11B H -0.101(10) 0.595(7) 0.836(7) 0.04(2) Uiso 1 1 d D

loop_
_atom_site_aniso_label
_atom_site_aniso_U_11
_atom_site_aniso_U_22
_atom_site_aniso_U_33
_atom_site_aniso_U_23
_atom_site_aniso_U_13
_atom_site_aniso_U_12
Co1 0.0069(3) 0.0037(3) 0.0088(3) 0.0002(3) 0.0004(4) 0.0000(3)
O2 0.0149(19) 0.0097(18) 0.0075(19) -0.0009(15) 0.0004(15) -0.0025(15)
C3 0.011(3) 0.0083(19) 0.016(2) 0.000(3) -0.004(2) -0.0001(19)
O4 0.0165(19) 0.012(2) 0.013(2) 0.0006(18) 0.0002(16) -0.0044(16)
O5 0.0101(18) 0.0063(16) 0.0171(19) 0.0016(16) 0.0028(16) 0.0035(13)
C6 0.012(2) 0.009(2) 0.017(3) 0.001(2) 0.003(2) 0.0022(19)
O7 0.0095(17) 0.0083(16) 0.0139(19) -0.0005(16) 0.0011(15) 0.0021(13)
O8 0.0101(17) 0.0073(16) 0.018(2) -0.0006(16) 0.0009(16) -0.0013(13)
C9 0.014(2) 0.008(2) 0.017(3) -0.003(2) 0.003(2) 0.0005(19)
O10 0.0099(18) 0.0094(17) 0.0150(19) -0.0030(17) -0.0001(15) -0.0036(13)
N11 0.011(3) 0.022(3) 0.022(3) 0.005(2) 0.004(3) 0.001(2)
N12 0.014(3) 0.009(2) 0.016(3) 0.002(2) -0.001(2) 0.0021(19)

loop_
_atom_type_symbol
_atom_type_description
_atom_type_scat_dispersion_real
_atom_type_scat_dispersion_imag
_atom_type_scat_source
C C 0.0181 0.0091 'International Tables Vol C Tables 4.2.6.8 and 6.1.1.4'
H H 0.0000 0.0000 'International Tables Vol C Tables 4.2.6.8 and 6.1.1.4'
Co Co -2.3653 3.6143 'International Tables Vol C Tables 4.2.6.8 and 6.1.1.4'
N N 0.0311 0.0180 'International Tables Vol C Tables 4.2.6.8 and 6.1.1.4'
O O 0.0492 0.0322 'International Tables Vol C Tables 4.2.6.8 and 6.1.1.4'

loop_
_geom_angle_atom_site_label_1
_geom_angle_atom_site_label_2
_geom_angle_atom_site_label_3
_geom_angle
_geom_angle_site_symmetry_1
_geom_angle_site_symmetry_3
O2 Co1 O4 176.32(17) . 2_664
O2 Co1 O5 86.39(16) . .
O2 Co1 O7 95.18(16) . 4_565
O2 Co1 O8 86.45(17) . .
O2 Co1 O10 95.22(18) . 4
O4 Co1 O7 87.67(17) 2_664 4_565
O5 Co1 O4 91.46(17) . 2_664
O5 Co1 O7 86.62(15) . 4_565
O5 Co1 O10 178.4(2) . 4
O8 Co1 O4 90.63(16) . 2_664
O8 Co1 O5 91.72(14) . .
O8 Co1 O7 177.6(2) . 4_565
O8 Co1 O10 88.23(16) . 4
O10 Co1 O4 86.92(17) 4 2_664
O10 Co1 O7 93.38(14) 4 4_565
C3 O2 Co1 118.1(4) . .
O2 C3 H3 117.7 . .
O4 C3 O2 124.6(4) . .
O4 C3 H3 117.7 . .
C3 O4 Co1 122.5(4) . 2_665
C6 O5 Co1 120.7(4) . .
O5 C6 H6 117.8 . .
O5 C6 O7 124.3(5) . .
O7 C6 H6 117.8 . .
C6 O7 Co1 119.9(4) . 4_465
C9 O8 Co1 120.8(4) . .
O8 C9 H9 118.3 . .
O8 C9 O10 123.4(5) . .
O10 C9 H9 118.3 . .
C9 O10 Co1 120.9(4) . 4_455
N12 N11 H11A 104(5) . .
N12 N11 H11B 104(6) . .
H11A N11 H11B 112(8) . .
N11 N12 H12A 113(5) . .
N11 N12 H12B 107(5) . .
N11 N12 H12C 115(6) . .
H12A N12 H12B 98(7) . .
H12A N12 H12C 113(7) . .
H12B N12 H12C 108(7) . .

loop_
_geom_bond_atom_site_label_1
_geom_bond_atom_site_label_2
_geom_bond_distance
_geom_bond_site_symmetry_2
Co1 O2 2.093(4) .
Co1 O4 2.102(5) 2_664
Co1 O5 2.099(4) .
Co1 O7 2.110(4) 4_565
Co1 O8 2.098(4) .
Co1 O10 2.100(4) 4
O2 C3 1.262(8) .
C3 H3 0.9500 .
C3 O4 1.247(8) .
O5 C6 1.254(6) .
C6 H6 0.9500 .
C6 O7 1.263(6) .
O8 C9 1.254(7) .
C9 H9 0.9500 .
C9 O10 1.261(7) .
N11 N12 1.448(7) .
N11 H11A 0.91(3) .
N11 H11B 0.92(3) .
N12 H12A 0.90(3) .
N12 H12B 0.92(3) .
N12 H12C 0.90(3) .

loop_
_geom_hbond_atom_site_label_D
_geom_hbond_atom_site_label_H
_geom_hbond_atom_site_label_A
_geom_hbond_distance_DH
_geom_hbond_distance_HA
_geom_hbond_distance_DA
_geom_hbond_angle_DHA
_geom_hbond_site_symmetry_A
N12 H12A O8 0.90(3) 2.38(6) 2.956(8) 122(6) .
N12 H12A O10 0.90(3) 2.03(4) 2.893(7) 159(7) .
N12 H12B O2 0.92(3) 1.97(4) 2.872(7) 166(7) 4_465
N12 H12C O7 0.90(3) 2.05(4) 2.904(7) 160(8) 3_545
N11 H11A O5 0.91(3) 2.21(5) 3.007(7) 146(7) 3_545
N11 H11B O4 0.92(3) 2.30(6) 3.065(7) 141(7) 4_465

loop_
_geom_torsion_atom_site_label_1
_geom_torsion_atom_site_label_2
_geom_torsion_atom_site_label_3
_geom_torsion_atom_site_label_4
_geom_torsion
_geom_torsion_site_symmetry_4
Co1 O2 C3 O4 -165.3(5) .
Co1 O5 C6 O7 -175.2(4) .
Co1 O8 C9 O10 -172.7(4) .
O2 C3 O4 Co1 179.4(4) 2_665
O5 C6 O7 Co1 176.1(4) 4_465
O8 C9 O10 Co1 171.4(4) 4_455

loop_
_twin_individual_id
_twin_individual_mass_fraction_refined
1 0.513(10)
2 0.487(10)
